data_9003664
loop_
_publ_author_name
'Ellemann-Olesen R'
'Malcherek, T.'

_publ_section_title
;
 Temperature and composition dependence of structural phase transitions in
 Ca(TixZr1-x)OGeO4.
 Sample: Ti90, titanite structure
;
_journal_name_full 'American Mineralogist'
_journal_page_first 687
_journal_page_last 694
_journal_paper_doi 10.2138/am.2005.1767
_journal_volume 90
_journal_year 2005
_chemical_formula_structural Ca(Ti,Zr)OGeO4
_chemical_formula_sum 'Ca Ge O5 Ti0.908 Zr0.091'
_space_group_IT_number 14
_symmetry_space_group_name_Hall '-P 2yab'
_symmetry_space_group_name_H-M 'P 1 21/a 1'
_cell_angle_alpha 90
_cell_angle_beta 113.701
_cell_angle_gamma 90
_cell_length_a 7.15461
_cell_length_b 8.90612
_cell_length_c 6.65901
_cell_formula_units_Z 4
_cell_volume 388.523
_database_code_amcsd 0003762
_exptl_crystal_density_diffrn 4.179
_cod_original_formula_sum 'Ca Ti.908 Zr.091 Ge O5'
_cod_database_code 9003664
_amcsd_formula_title Ca(Ti,Zr)OGeO4

loop_
_space_group_symop_operation_xyz
x,y,z
1/2+x,1/2-y,z
1/2-x,1/2+y,-z
-x,-y,-z

loop_
_atom_site_label
_atom_site_fract_x
_atom_site_fract_y
_atom_site_fract_z
_atom_site_occupancy
_atom_site_U_iso_or_equiv
Ca 0.25020 0.42230 0.25300 1.00000 0.01300
Ti 0.50480 0.24220 0.75170 0.90800 0.01900
Zr 0.50480 0.24220 0.75170 0.09100 0.01900
Ge 0.74590 0.43320 0.25160 1.00000 0.02500
O1 0.74000 0.31570 0.75690 1.00000 0.00300
O2A 0.92610 0.32480 0.44450 1.00000 0.00300
O2B 0.09960 0.20530 0.06590 1.00000 0.00300
O3A 0.41460 0.46050 0.67490 1.00000 0.00300
O3B 0.61540 0.05590 0.87670 1.00000 0.00300

loop_
_cod_related_entry_id
_cod_related_entry_database
_cod_related_entry_code
1 AMCSD 0003762
